data_7118531
loop_
_publ_author_name
'Hadlington, Terrance J.'
'Abdalla, Joseph A. B.'
'Tirfoin, R\'emi'
'Aldridge, Simon'
'Jones, Cameron'

_publ_section_title
;
 Stabilization of a two-coordinate, acyclic diaminosilylene (ADASi):
 completion of the series of isolable diaminotetrylenes, :E(NR2)2 (E =
 group 14 element).
;
_journal_issue 8
_journal_name_full 'Chemical communications (Cambridge, England)'
_journal_page_first 1717
_journal_page_last 1720
_journal_paper_doi 10.1039/c5cc09673a
_journal_volume 52
_journal_year 2016
_chemical_formula_sum 'C58 H90 B2 N6 O2 Si3'
_chemical_formula_weight 1009.25
_chemical_name_systematic
; 
 ? 
;
_space_group_IT_number 14
_symmetry_cell_setting monoclinic
_symmetry_space_group_name_Hall '-P 2ybc'
_symmetry_space_group_name_H-M 'P 1 21/c 1'
_atom_sites_solution_hydrogens geom
_atom_sites_solution_primary direct
_atom_sites_solution_secondary difmap
_audit_creation_method SHELXL-97
_audit_update_record
;
2015-11-23 deposited with the CCDC.
2015-12-03 downloaded from the CCDC.
;
_cell_angle_alpha 90.00
_cell_angle_beta 104.647(2)
_cell_angle_gamma 90.00
_cell_formula_units_Z 4
_cell_length_a 13.1700(2)
_cell_length_b 20.1290(3)
_cell_length_c 22.9510(4)
_cell_measurement_temperature 150(2)
_cell_volume 5886.56(17)
_computing_structure_refinement 'SHELXL-97 (Sheldrick, 1997)'
_computing_structure_solution 'SHELXS-97 (Sheldrick, 1990)'
_diffrn_ambient_temperature 150(2)
_diffrn_measured_fraction_theta_full 0.989
_diffrn_measured_fraction_theta_max 0.989
_diffrn_measurement_device_type 'Oxford Diffraction SuperNova'
_diffrn_radiation_monochromator graphite
_diffrn_radiation_source 'fine-focus sealed tube'
_diffrn_radiation_type CuK\a
_diffrn_radiation_wavelength 1.54180
_diffrn_reflns_av_R_equivalents 0.0299
_diffrn_reflns_av_sigmaI/netI 0.0305
_diffrn_reflns_limit_h_max 16
_diffrn_reflns_limit_h_min -16
_diffrn_reflns_limit_k_max 22
_diffrn_reflns_limit_k_min -25
_diffrn_reflns_limit_l_max 28
_diffrn_reflns_limit_l_min -26
_diffrn_reflns_number 35449
_diffrn_reflns_theta_full 76.56
_diffrn_reflns_theta_max 76.56
_diffrn_reflns_theta_min 6.35
_exptl_absorpt_coefficient_mu 1.081
_exptl_absorpt_correction_T_max 0.903
_exptl_absorpt_correction_T_min 0.820
_exptl_absorpt_correction_type multi-scan
_exptl_absorpt_process_details 'CrysAlis, (Oxford Diffraction, 2002)'
_exptl_crystal_colour colorless
_exptl_crystal_density_diffrn 1.139
_exptl_crystal_density_method 'not measured'
_exptl_crystal_description block
_exptl_crystal_F_000 2192
_exptl_crystal_size_max 0.19
_exptl_crystal_size_mid 0.15
_exptl_crystal_size_min 0.09
_refine_diff_density_max 1.015
_refine_diff_density_min -0.670
_refine_diff_density_rms 0.048
_refine_ls_extinction_method none
_refine_ls_goodness_of_fit_ref 1.022
_refine_ls_hydrogen_treatment mixed
_refine_ls_matrix_type full
_refine_ls_number_parameters 666
_refine_ls_number_reflns 12249
_refine_ls_number_restraints 0
_refine_ls_restrained_S_all 1.022
_refine_ls_R_factor_all 0.0525
_refine_ls_R_factor_gt 0.0448
_refine_ls_shift/su_max 0.001
_refine_ls_shift/su_mean 0.000
_refine_ls_structure_factor_coef Fsqd
_refine_ls_weighting_details 'calc w=1/[\s^2^(Fo^2^)+(0.0688P)^2^+2.4320P] where P=(Fo^2^+2Fc^2^)/3'
_refine_ls_weighting_scheme calc
_refine_ls_wR_factor_gt 0.1187
_refine_ls_wR_factor_ref 0.1259
_reflns_number_gt 10584
_reflns_number_total 12249
_reflns_threshold_expression >2sigma(I)
_cod_data_source_file c5cc09673a2.cif
_cod_data_source_block compound5
_cod_original_cell_volume 5886.56(16)
_cod_original_sg_symbol_H-M P2(1)/c
_cod_database_code 7118531

loop_
_symmetry_equiv_pos_as_xyz
'x, y, z'
'-x, y+1/2, -z+1/2'
'-x, -y, -z'
'x, -y-1/2, z-1/2'

loop_
_atom_site_label
_atom_site_type_symbol
_atom_site_fract_x
_atom_site_fract_y
_atom_site_fract_z
_atom_site_U_iso_or_equiv
_atom_site_adp_type
_atom_site_occupancy
_atom_site_symmetry_multiplicity
_atom_site_calc_flag
_atom_site_refinement_flags
Si1 Si 0.40465(3) 0.29743(2) 0.609583(18) 0.02234(10) Uani 1 1 d .
O1 O 0.45989(9) 0.36833(6) 0.60427(6) 0.0365(3) Uani 1 1 d .
N1 N 0.31396(9) 0.30273(6) 0.65222(5) 0.0212(2) Uani 1 1 d .
C1 C 0.02450(12) 0.33290(8) 0.59329(8) 0.0278(3) Uani 1 1 d .
H1 H -0.0365 0.3599 0.5830 0.033 Uiso 1 1 calc R
B1 B 0.19921(12) 0.30004(8) 0.62471(7) 0.0198(3) Uani 1 1 d .
H1A H 0.307(2) 0.2270(13) 0.5495(11) 0.054(7) Uiso 1 1 d .
Si2 Si 0.35290(3) 0.33095(2) 0.727524(18) 0.02430(10) Uani 1 1 d .
O2 O 0.33251(9) 0.27964(6) 0.54212(5) 0.0320(2) Uani 1 1 d .
N2 N 0.12756(9) 0.35620(6) 0.61221(6) 0.0232(2) Uani 1 1 d .
C2 C 0.02546(11) 0.26671(8) 0.59191(8) 0.0284(3) Uani 1 1 d .
H2 H -0.0352 0.2395 0.5805 0.034 Uiso 1 1 calc R
B2 B 0.60197(12) 0.25587(8) 0.61523(7) 0.0208(3) Uani 1 1 d .
Si3 Si 0.49337(3) 0.156655(19) 0.654496(19) 0.02375(10) Uani 1 1 d .
N3 N 0.12886(9) 0.24301(6) 0.60962(6) 0.0220(2) Uani 1 1 d .
C3 C 0.14534(12) 0.42655(7) 0.61091(8) 0.0269(3) Uani 1 1 d .
N4 N 0.50299(9) 0.23862(6) 0.62979(5) 0.0208(2) Uani 1 1 d .
C4 C 0.12065(14) 0.46750(8) 0.65482(8) 0.0339(4) Uani 1 1 d .
N5 N 0.68126(9) 0.30104(6) 0.64793(6) 0.0232(3) Uani 1 1 d .
C5 C 0.14617(16) 0.53506(9) 0.65420(10) 0.0431(4) Uani 1 1 d .
H5 H 0.1319 0.5637 0.6840 0.052 Uiso 1 1 calc R
N6 N 0.64671(9) 0.23068(6) 0.56762(6) 0.0230(2) Uani 1 1 d .
C6 C 0.19166(16) 0.56078(9) 0.61113(12) 0.0486(5) Uani 1 1 d .
H6 H 0.2128 0.6060 0.6131 0.058 Uiso 1 1 calc R
C7 C 0.20650(15) 0.52075(9) 0.56507(10) 0.0425(4) Uani 1 1 d .
H7 H 0.2342 0.5394 0.5343 0.051 Uiso 1 1 calc R
C8 C 0.18145(12) 0.45320(8) 0.56306(8) 0.0320(3) Uani 1 1 d .
C9 C 0.06206(15) 0.44203(9) 0.69927(9) 0.0385(4) Uani 1 1 d .
H9 H 0.0622 0.3924 0.6975 0.046 Uiso 1 1 calc R
C10 C 0.1110(2) 0.46234(12) 0.76442(10) 0.0540(5) Uani 1 1 d .
H10A H 0.1820 0.4439 0.7775 0.081 Uiso 1 1 calc R
H10B H 0.0680 0.4453 0.7903 0.081 Uiso 1 1 calc R
H10C H 0.1145 0.5109 0.7673 0.081 Uiso 1 1 calc R
C11 C -0.05312(17) 0.46533(11) 0.67966(11) 0.0483(5) Uani 1 1 d .
H11A H -0.0557 0.5139 0.6816 0.072 Uiso 1 1 calc R
H11B H -0.0924 0.4462 0.7066 0.072 Uiso 1 1 calc R
H11C H -0.0845 0.4507 0.6383 0.072 Uiso 1 1 calc R
C12 C 0.18050(14) 0.41175(9) 0.50770(8) 0.0354(4) Uani 1 1 d .
H12 H 0.1996 0.3651 0.5211 0.042 Uiso 1 1 calc R
C13 C 0.06824(17) 0.41127(13) 0.46672(10) 0.0506(5) Uani 1 1 d .
H13A H 0.0197 0.3944 0.4893 0.076 Uiso 1 1 calc R
H13B H 0.0656 0.3826 0.4319 0.076 Uiso 1 1 calc R
H13C H 0.0480 0.4566 0.4529 0.076 Uiso 1 1 calc R
C14 C 0.25489(17) 0.43477(13) 0.47077(11) 0.0525(5) Uani 1 1 d .
H14A H 0.2366 0.4801 0.4564 0.079 Uiso 1 1 calc R
H14B H 0.2489 0.4051 0.4362 0.079 Uiso 1 1 calc R
H14C H 0.3271 0.4339 0.4959 0.079 Uiso 1 1 calc R
C15 C 0.13837(11) 0.17204(7) 0.60336(7) 0.0235(3) Uani 1 1 d .
C16 C 0.12638(12) 0.13023(8) 0.65014(7) 0.0281(3) Uani 1 1 d .
C17 C 0.12672(14) 0.06157(8) 0.64116(8) 0.0340(4) Uani 1 1 d .
H17 H 0.1208 0.0326 0.6728 0.041 Uiso 1 1 calc R
C18 C 0.13546(14) 0.03520(8) 0.58723(9) 0.0370(4) Uani 1 1 d .
H18 H 0.1373 -0.0116 0.5822 0.044 Uiso 1 1 calc R
C19 C 0.14156(14) 0.07690(9) 0.54046(8) 0.0348(4) Uani 1 1 d .
H19 H 0.1457 0.0583 0.5031 0.042 Uiso 1 1 calc R
C20 C 0.14183(12) 0.14599(8) 0.54698(8) 0.0285(3) Uani 1 1 d .
C21 C 0.10320(15) 0.15630(8) 0.70742(8) 0.0343(4) Uani 1 1 d .
H21 H 0.1161 0.2053 0.7093 0.041 Uiso 1 1 calc R
C22 C 0.17211(18) 0.12526(11) 0.76466(9) 0.0455(5) Uani 1 1 d .
H22A H 0.1585 0.0774 0.7647 0.068 Uiso 1 1 calc R
H22B H 0.1558 0.1457 0.8000 0.068 Uiso 1 1 calc R
H22C H 0.2462 0.1328 0.7660 0.068 Uiso 1 1 calc R
C23 C -0.01353(17) 0.14473(11) 0.70411(11) 0.0471(5) Uani 1 1 d .
H23A H -0.0567 0.1714 0.6714 0.071 Uiso 1 1 calc R
H23B H -0.0280 0.1578 0.7423 0.071 Uiso 1 1 calc R
H23C H -0.0303 0.0976 0.6965 0.071 Uiso 1 1 calc R
C24 C 0.13417(13) 0.18992(9) 0.49179(8) 0.0335(4) Uani 1 1 d .
H24 H 0.1576 0.2356 0.5062 0.040 Uiso 1 1 calc R
C25 C 0.02001(17) 0.19438(12) 0.45416(10) 0.0504(5) Uani 1 1 d .
H25A H -0.0053 0.1499 0.4403 0.076 Uiso 1 1 calc R
H25B H 0.0163 0.2232 0.4193 0.076 Uiso 1 1 calc R
H25C H -0.0239 0.2129 0.4789 0.076 Uiso 1 1 calc R
C26 C 0.20392(18) 0.16565(11) 0.45171(9) 0.0460(5) Uani 1 1 d .
H26A H 0.2751 0.1576 0.4766 0.069 Uiso 1 1 calc R
H26B H 0.2060 0.1995 0.4214 0.069 Uiso 1 1 calc R
H26C H 0.1751 0.1243 0.4316 0.069 Uiso 1 1 calc R
C27 C 0.48508(12) 0.29798(9) 0.76732(7) 0.0312(3) Uani 1 1 d .
H27A H 0.4771 0.2544 0.7847 0.047 Uiso 1 1 calc R
H27B H 0.5189 0.3287 0.7995 0.047 Uiso 1 1 calc R
H27C H 0.5285 0.2935 0.7386 0.047 Uiso 1 1 calc R
C28 C 0.36612(15) 0.42299(9) 0.73576(9) 0.0381(4) Uani 1 1 d .
H28A H 0.4309 0.4373 0.7259 0.057 Uiso 1 1 calc R
H28B H 0.3685 0.4355 0.7773 0.057 Uiso 1 1 calc R
H28C H 0.3058 0.4445 0.7083 0.057 Uiso 1 1 calc R
C29 C 0.25440(13) 0.30238(9) 0.76821(7) 0.0307(3) Uani 1 1 d .
H29A H 0.1836 0.3137 0.7445 0.046 Uiso 1 1 calc R
H29B H 0.2680 0.3243 0.8076 0.046 Uiso 1 1 calc R
H29C H 0.2599 0.2541 0.7739 0.046 Uiso 1 1 calc R
C30 C 0.76762(12) 0.29940(8) 0.62247(7) 0.0284(3) Uani 1 1 d .
H30 H 0.8309 0.3237 0.6366 0.034 Uiso 1 1 calc R
C31 C 0.74690(11) 0.25824(8) 0.57523(7) 0.0276(3) Uani 1 1 d .
H31 H 0.7932 0.2491 0.5505 0.033 Uiso 1 1 calc R
C32 C 0.68079(11) 0.34855(8) 0.69416(7) 0.0259(3) Uani 1 1 d .
C33 C 0.74877(13) 0.33896(8) 0.75136(8) 0.0304(3) Uani 1 1 d .
C34 C 0.75141(15) 0.38723(10) 0.79532(9) 0.0406(4) Uani 1 1 d .
H34 H 0.7965 0.3813 0.8344 0.049 Uiso 1 1 calc R
C35 C 0.68997(15) 0.44328(10) 0.78310(10) 0.0446(5) Uani 1 1 d .
H35 H 0.6926 0.4756 0.8136 0.054 Uiso 1 1 calc R
C36 C 0.62438(15) 0.45250(9) 0.72623(10) 0.0404(4) Uani 1 1 d .
H36 H 0.5834 0.4918 0.7180 0.048 Uiso 1 1 calc R
C37 C 0.61686(13) 0.40556(8) 0.68068(8) 0.0305(3) Uani 1 1 d .
C38 C 0.82000(13) 0.27866(9) 0.76738(8) 0.0332(3) Uani 1 1 d .
H38 H 0.8030 0.2472 0.7325 0.040 Uiso 1 1 calc R
C39 C 0.80168(17) 0.24263(11) 0.82242(9) 0.0455(4) Uani 1 1 d .
H39A H 0.8213 0.2718 0.8576 0.068 Uiso 1 1 calc R
H39B H 0.8446 0.2023 0.8299 0.068 Uiso 1 1 calc R
H39C H 0.7274 0.2307 0.8150 0.068 Uiso 1 1 calc R
C40 C 0.93539(15) 0.29928(11) 0.77806(10) 0.0429(4) Uani 1 1 d .
H40A H 0.9473 0.3176 0.7408 0.064 Uiso 1 1 calc R
H40B H 0.9805 0.2604 0.7903 0.064 Uiso 1 1 calc R
H40C H 0.9521 0.3330 0.8098 0.064 Uiso 1 1 calc R
C41 C 0.54068(13) 0.41766(8) 0.61843(8) 0.0330(3) Uani 1 1 d .
C42 C 0.59835(16) 0.41844(10) 0.56838(10) 0.0439(4) Uani 1 1 d .
H42A H 0.6287 0.3745 0.5653 0.066 Uiso 1 1 calc R
H42B H 0.6545 0.4517 0.5777 0.066 Uiso 1 1 calc R
H42C H 0.5489 0.4296 0.5300 0.066 Uiso 1 1 calc R
C43 C 0.48409(17) 0.48433(9) 0.61447(10) 0.0460(5) Uani 1 1 d .
H43A H 0.4368 0.4895 0.5743 0.069 Uiso 1 1 calc R
H43B H 0.5358 0.5204 0.6218 0.069 Uiso 1 1 calc R
H43C H 0.4434 0.4860 0.6448 0.069 Uiso 1 1 calc R
C44 C 0.60528(11) 0.18726(8) 0.51755(7) 0.0247(3) Uani 1 1 d .
C45 C 0.52936(12) 0.21210(8) 0.46704(7) 0.0283(3) Uani 1 1 d .
C46 C 0.48314(15) 0.16731(10) 0.42200(8) 0.0386(4) Uani 1 1 d .
H46 H 0.4281 0.1821 0.3893 0.046 Uiso 1 1 calc R
C47 C 0.51538(17) 0.10182(10) 0.42368(9) 0.0440(4) Uani 1 1 d .
H47 H 0.4813 0.0718 0.3930 0.053 Uiso 1 1 calc R
C48 C 0.59737(15) 0.08015(9) 0.47010(8) 0.0382(4) Uani 1 1 d .
H48 H 0.6226 0.0360 0.4695 0.046 Uiso 1 1 calc R
C49 C 0.64352(12) 0.12216(8) 0.51773(7) 0.0289(3) Uani 1 1 d .
C50 C 0.50949(13) 0.28617(9) 0.45815(7) 0.0317(3) Uani 1 1 d .
H50 H 0.5086 0.3062 0.4979 0.038 Uiso 1 1 calc R
C51 C 0.40639(15) 0.30377(10) 0.41262(9) 0.0416(4) Uani 1 1 d .
H51A H 0.4085 0.2878 0.3726 0.062 Uiso 1 1 calc R
H51B H 0.3969 0.3521 0.4114 0.062 Uiso 1 1 calc R
H51C H 0.3478 0.2827 0.4247 0.062 Uiso 1 1 calc R
C52 C 0.60011(16) 0.31763(10) 0.43666(9) 0.0418(4) Uani 1 1 d .
H52A H 0.6664 0.3101 0.4669 0.063 Uiso 1 1 calc R
H52B H 0.5879 0.3655 0.4309 0.063 Uiso 1 1 calc R
H52C H 0.6038 0.2973 0.3984 0.063 Uiso 1 1 calc R
C53 C 0.73732(14) 0.09681(9) 0.56555(8) 0.0346(4) Uani 1 1 d .
H53 H 0.7518 0.1290 0.5999 0.042 Uiso 1 1 calc R
C54 C 0.83398(16) 0.09481(12) 0.53959(11) 0.0505(5) Uani 1 1 d .
H54A H 0.8213 0.0637 0.5057 0.076 Uiso 1 1 calc R
H54B H 0.8953 0.0802 0.5709 0.076 Uiso 1 1 calc R
H54C H 0.8470 0.1393 0.5256 0.076 Uiso 1 1 calc R
C55 C 0.71814(19) 0.02851(10) 0.58988(10) 0.0492(5) Uani 1 1 d .
H55A H 0.6567 0.0306 0.6066 0.074 Uiso 1 1 calc R
H55B H 0.7798 0.0153 0.6215 0.074 Uiso 1 1 calc R
H55C H 0.7056 -0.0041 0.5571 0.074 Uiso 1 1 calc R
C56 C 0.43909(14) 0.09878(9) 0.59085(9) 0.0357(4) Uani 1 1 d .
H56A H 0.3653 0.1097 0.5729 0.054 Uiso 1 1 calc R
H56B H 0.4444 0.0530 0.6058 0.054 Uiso 1 1 calc R
H56C H 0.4790 0.1033 0.5604 0.054 Uiso 1 1 calc R
C57 C 0.40383(14) 0.14728(9) 0.70532(8) 0.0346(4) Uani 1 1 d .
H57A H 0.4407 0.1607 0.7462 0.052 Uiso 1 1 calc R
H57B H 0.3820 0.1008 0.7056 0.052 Uiso 1 1 calc R
H57C H 0.3419 0.1754 0.6908 0.052 Uiso 1 1 calc R
C58 C 0.62675(13) 0.13052(9) 0.69893(8) 0.0338(4) Uani 1 1 d .
H58A H 0.6769 0.1353 0.6741 0.051 Uiso 1 1 calc R
H58B H 0.6246 0.0840 0.7111 0.051 Uiso 1 1 calc R
H58C H 0.6487 0.1585 0.7348 0.051 Uiso 1 1 calc R

loop_
_atom_site_aniso_label
_atom_site_aniso_U_11
_atom_site_aniso_U_22
_atom_site_aniso_U_33
_atom_site_aniso_U_23
_atom_site_aniso_U_13
_atom_site_aniso_U_12
Si1 0.01873(18) 0.0256(2) 0.02378(19) 0.00206(14) 0.00746(15) 0.00177(14)
O1 0.0260(6) 0.0323(6) 0.0484(7) 0.0107(5) 0.0040(5) -0.0038(5)
N1 0.0179(5) 0.0239(6) 0.0224(6) 0.0000(4) 0.0061(4) 0.0006(4)
C1 0.0163(6) 0.0285(8) 0.0390(8) 0.0009(6) 0.0077(6) 0.0033(6)
B1 0.0183(7) 0.0215(7) 0.0212(7) 0.0002(6) 0.0081(6) 0.0011(6)
Si2 0.02012(19) 0.0295(2) 0.02359(19) -0.00361(15) 0.00619(15) -0.00132(15)
O2 0.0260(5) 0.0397(6) 0.0289(6) -0.0018(5) 0.0042(4) 0.0010(5)
N2 0.0184(6) 0.0215(6) 0.0308(6) -0.0008(5) 0.0080(5) 0.0016(5)
C2 0.0144(6) 0.0287(8) 0.0421(9) 0.0010(6) 0.0071(6) -0.0006(5)
B2 0.0178(7) 0.0205(7) 0.0244(7) 0.0002(6) 0.0059(6) 0.0000(6)
Si3 0.01943(19) 0.02077(19) 0.0316(2) 0.00085(15) 0.00748(15) -0.00099(14)
N3 0.0163(5) 0.0202(6) 0.0298(6) 0.0002(5) 0.0065(5) 0.0004(4)
C3 0.0203(7) 0.0213(7) 0.0380(8) 0.0006(6) 0.0053(6) 0.0028(5)
N4 0.0163(5) 0.0213(6) 0.0261(6) -0.0007(5) 0.0076(4) 0.0000(4)
C4 0.0303(8) 0.0274(8) 0.0426(9) -0.0038(7) 0.0066(7) 0.0059(6)
N5 0.0164(5) 0.0264(6) 0.0276(6) -0.0029(5) 0.0068(5) -0.0041(5)
C5 0.0401(10) 0.0275(8) 0.0593(12) -0.0095(8) 0.0079(9) 0.0059(7)
N6 0.0164(5) 0.0260(6) 0.0273(6) -0.0035(5) 0.0070(5) -0.0020(5)
C6 0.0391(10) 0.0224(8) 0.0832(15) -0.0003(9) 0.0132(10) -0.0007(7)
C7 0.0340(9) 0.0288(8) 0.0675(13) 0.0113(8) 0.0178(9) 0.0028(7)
C8 0.0234(7) 0.0272(8) 0.0455(9) 0.0067(7) 0.0090(7) 0.0053(6)
C9 0.0426(10) 0.0332(9) 0.0420(9) -0.0057(7) 0.0148(8) 0.0108(7)
C10 0.0669(14) 0.0518(12) 0.0445(11) -0.0136(9) 0.0164(10) 0.0145(11)
C11 0.0440(11) 0.0457(11) 0.0612(13) -0.0010(9) 0.0245(10) 0.0145(9)
C12 0.0356(9) 0.0338(8) 0.0393(9) 0.0099(7) 0.0140(7) 0.0077(7)
C13 0.0420(11) 0.0656(14) 0.0438(11) 0.0027(10) 0.0102(9) -0.0003(10)
C14 0.0417(11) 0.0665(14) 0.0551(12) 0.0118(11) 0.0231(10) 0.0020(10)
C15 0.0147(6) 0.0221(7) 0.0332(8) -0.0003(6) 0.0050(5) -0.0015(5)
C16 0.0246(7) 0.0258(7) 0.0348(8) 0.0009(6) 0.0091(6) -0.0010(6)
C17 0.0350(8) 0.0254(8) 0.0432(9) 0.0057(7) 0.0127(7) 0.0006(6)
C18 0.0378(9) 0.0221(7) 0.0516(10) -0.0027(7) 0.0123(8) 0.0019(7)
C19 0.0353(9) 0.0297(8) 0.0409(9) -0.0074(7) 0.0124(7) 0.0007(7)
C20 0.0233(7) 0.0278(8) 0.0349(8) -0.0024(6) 0.0085(6) -0.0007(6)
C21 0.0413(9) 0.0290(8) 0.0376(9) 0.0023(7) 0.0191(7) -0.0053(7)
C22 0.0553(12) 0.0473(11) 0.0380(10) 0.0105(8) 0.0193(9) -0.0058(9)
C23 0.0446(11) 0.0452(11) 0.0607(12) -0.0037(9) 0.0304(10) -0.0038(9)
C24 0.0304(8) 0.0370(9) 0.0319(8) -0.0019(7) 0.0054(7) -0.0026(7)
C25 0.0382(10) 0.0661(14) 0.0411(10) 0.0080(10) -0.0009(8) -0.0016(9)
C26 0.0532(12) 0.0503(11) 0.0388(10) -0.0061(8) 0.0194(9) -0.0083(9)
C27 0.0240(7) 0.0420(9) 0.0262(7) -0.0021(6) 0.0042(6) -0.0006(6)
C28 0.0339(9) 0.0347(9) 0.0438(10) -0.0099(7) 0.0060(7) -0.0034(7)
C29 0.0259(7) 0.0411(9) 0.0266(7) -0.0028(6) 0.0096(6) 0.0001(6)
C30 0.0177(7) 0.0353(8) 0.0339(8) -0.0026(6) 0.0097(6) -0.0056(6)
C31 0.0171(6) 0.0354(8) 0.0326(8) -0.0027(6) 0.0107(6) -0.0028(6)
C32 0.0197(7) 0.0265(7) 0.0320(8) -0.0054(6) 0.0075(6) -0.0069(5)
C33 0.0242(7) 0.0319(8) 0.0336(8) -0.0063(6) 0.0049(6) -0.0056(6)
C34 0.0329(9) 0.0452(10) 0.0387(9) -0.0154(8) -0.0005(7) -0.0044(8)
C35 0.0360(9) 0.0419(10) 0.0524(11) -0.0251(9) 0.0045(8) -0.0052(8)
C36 0.0332(9) 0.0302(8) 0.0557(11) -0.0134(8) 0.0074(8) -0.0011(7)
C37 0.0259(7) 0.0262(7) 0.0395(9) -0.0047(6) 0.0082(6) -0.0049(6)
C38 0.0292(8) 0.0358(8) 0.0312(8) -0.0043(7) 0.0014(6) -0.0014(7)
C39 0.0463(11) 0.0484(11) 0.0384(10) 0.0017(8) 0.0043(8) -0.0085(9)
C40 0.0282(9) 0.0513(11) 0.0459(10) -0.0014(8) 0.0034(8) 0.0014(8)
C41 0.0302(8) 0.0256(8) 0.0434(9) 0.0025(7) 0.0098(7) -0.0042(6)
C42 0.0388(10) 0.0441(10) 0.0515(11) 0.0130(9) 0.0169(8) -0.0056(8)
C43 0.0485(11) 0.0287(9) 0.0569(12) 0.0030(8) 0.0060(9) 0.0048(8)
C44 0.0198(6) 0.0314(7) 0.0242(7) -0.0040(6) 0.0082(5) -0.0031(6)
C45 0.0243(7) 0.0371(8) 0.0255(7) 0.0009(6) 0.0099(6) -0.0004(6)
C46 0.0361(9) 0.0495(11) 0.0273(8) -0.0026(7) 0.0023(7) -0.0016(8)
C47 0.0496(11) 0.0452(10) 0.0329(9) -0.0129(8) 0.0021(8) -0.0053(9)
C48 0.0425(10) 0.0352(9) 0.0353(9) -0.0104(7) 0.0072(7) -0.0003(7)
C49 0.0264(7) 0.0322(8) 0.0291(8) -0.0060(6) 0.0086(6) -0.0009(6)
C50 0.0301(8) 0.0387(9) 0.0281(8) 0.0037(6) 0.0106(6) 0.0015(7)
C51 0.0364(9) 0.0515(11) 0.0371(9) 0.0102(8) 0.0098(8) 0.0086(8)
C52 0.0393(10) 0.0461(10) 0.0439(10) 0.0096(8) 0.0180(8) -0.0022(8)
C53 0.0303(8) 0.0341(9) 0.0374(9) -0.0093(7) 0.0045(7) 0.0065(7)
C54 0.0321(9) 0.0543(12) 0.0647(13) -0.0202(10) 0.0118(9) 0.0077(9)
C55 0.0562(12) 0.0369(10) 0.0489(11) -0.0018(8) 0.0030(9) 0.0107(9)
C56 0.0318(8) 0.0294(8) 0.0464(10) -0.0080(7) 0.0105(7) -0.0078(7)
C57 0.0324(8) 0.0310(8) 0.0438(9) 0.0074(7) 0.0162(7) -0.0016(7)
C58 0.0259(8) 0.0312(8) 0.0425(9) 0.0058(7) 0.0052(7) 0.0037(6)

loop_
_atom_type_symbol
_atom_type_description
_atom_type_scat_dispersion_real
_atom_type_scat_dispersion_imag
_atom_type_scat_source
C C 0.0181 0.0091 'International Tables Vol C Tables 4.2.6.8 and 6.1.1.4'
H H 0.0000 0.0000 'International Tables Vol C Tables 4.2.6.8 and 6.1.1.4'
Si Si 0.2541 0.3302 'International Tables Vol C Tables 4.2.6.8 and 6.1.1.4'
O O 0.0492 0.0322 'International Tables Vol C Tables 4.2.6.8 and 6.1.1.4'
N N 0.0311 0.0180 'International Tables Vol C Tables 4.2.6.8 and 6.1.1.4'
B B 0.0090 0.0039 'International Tables Vol C Tables 4.2.6.8 and 6.1.1.4'

loop_
_geom_angle_atom_site_label_1
_geom_angle_atom_site_label_2
_geom_angle_atom_site_label_3
_geom_angle
O1 Si1 O2 106.59(7)
O1 Si1 N1 112.09(7)
O2 Si1 N1 103.29(6)
O1 Si1 N4 107.65(6)
O2 Si1 N4 108.66(6)
N1 Si1 N4 117.93(6)
C41 O1 Si1 156.34(11)
B1 N1 Si1 122.15(10)
B1 N1 Si2 116.11(9)
Si1 N1 Si2 120.15(7)
C2 C1 N2 109.18(13)
C2 C1 H1 125.4
N2 C1 H1 125.4
N2 B1 N3 102.89(12)
N2 B1 N1 126.57(13)
N3 B1 N1 130.25(13)
N1 Si2 C28 114.50(8)
N1 Si2 C29 108.84(7)
C28 Si2 C29 108.27(8)
N1 Si2 C27 111.56(7)
C28 Si2 C27 104.55(8)
C29 Si2 C27 108.92(8)
Si1 O2 H1A 100.7(13)
C1 N2 C3 118.35(12)
C1 N2 B1 109.35(12)
C3 N2 B1 132.02(12)
C1 C2 N3 110.33(13)
C1 C2 H2 124.8
N3 C2 H2 124.8
N5 B2 N6 103.44(12)
N5 B2 N4 126.76(13)
N6 B2 N4 129.75(13)
N4 Si3 C56 112.22(7)
N4 Si3 C57 113.86(7)
C56 Si3 C57 104.41(8)
N4 Si3 C58 107.78(7)
C56 Si3 C58 111.89(8)
C57 Si3 C58 106.59(8)
C2 N3 C15 114.19(12)
C2 N3 B1 108.22(12)
C15 N3 B1 137.31(12)
C4 C3 C8 121.46(15)
C4 C3 N2 119.71(15)
C8 C3 N2 118.71(14)
B2 N4 Si1 115.16(10)
B2 N4 Si3 115.84(10)
Si1 N4 Si3 128.20(7)
C5 C4 C3 117.59(18)
C5 C4 C9 119.95(17)
C3 C4 C9 122.34(15)
C30 N5 C32 118.72(12)
C30 N5 B2 108.93(12)
C32 N5 B2 131.98(12)
C6 C5 C4 121.33(18)
C6 C5 H5 119.3
C4 C5 H5 119.3
C31 N6 C44 119.71(12)
C31 N6 B2 108.38(12)
C44 N6 B2 131.88(12)
C5 C6 C7 120.03(17)
C5 C6 H6 120.0
C7 C6 H6 120.0
C6 C7 C8 120.97(19)
C6 C7 H7 119.5
C8 C7 H7 119.5
C7 C8 C3 117.93(17)
C7 C8 C12 120.96(17)
C3 C8 C12 120.70(15)
C4 C9 C10 114.07(18)
C4 C9 C11 109.35(16)
C10 C9 C11 110.18(16)
C4 C9 H9 107.7
C10 C9 H9 107.7
C11 C9 H9 107.7
C9 C10 H10A 109.5
C9 C10 H10B 109.5
H10A C10 H10B 109.5
C9 C10 H10C 109.5
H10A C10 H10C 109.5
H10B C10 H10C 109.5
C9 C11 H11A 109.5
C9 C11 H11B 109.5
H11A C11 H11B 109.5
C9 C11 H11C 109.5
H11A C11 H11C 109.5
H11B C11 H11C 109.5
C8 C12 C14 115.41(17)
C8 C12 C13 108.57(15)
C14 C12 C13 108.43(16)
C8 C12 H12 108.1
C14 C12 H12 108.1
C13 C12 H12 108.1
C12 C13 H13A 109.5
C12 C13 H13B 109.5
H13A C13 H13B 109.5
C12 C13 H13C 109.5
H13A C13 H13C 109.5
H13B C13 H13C 109.5
C12 C14 H14A 109.5
C12 C14 H14B 109.5
H14A C14 H14B 109.5
C12 C14 H14C 109.5
H14A C14 H14C 109.5
H14B C14 H14C 109.5
C16 C15 C20 121.04(14)
C16 C15 N3 119.18(14)
C20 C15 N3 118.93(14)
C17 C16 C15 118.35(15)
C17 C16 C21 118.62(15)
C15 C16 C21 122.79(14)
C18 C17 C16 121.17(16)
C18 C17 H17 119.4
C16 C17 H17 119.4
C17 C18 C19 119.90(16)
C17 C18 H18 120.0
C19 C18 H18 120.0
C18 C19 C20 121.35(16)
C18 C19 H19 119.3
C20 C19 H19 119.3
C19 C20 C15 117.97(15)
C19 C20 C24 119.28(15)
C15 C20 C24 122.43(14)
C16 C21 C22 113.43(16)
C16 C21 C23 108.82(16)
C22 C21 C23 110.45(16)
C16 C21 H21 108.0
C22 C21 H21 108.0
C23 C21 H21 108.0
C21 C22 H22A 109.5
C21 C22 H22B 109.5
H22A C22 H22B 109.5
C21 C22 H22C 109.5
H22A C22 H22C 109.5
H22B C22 H22C 109.5
C21 C23 H23A 109.5
C21 C23 H23B 109.5
H23A C23 H23B 109.5
C21 C23 H23C 109.5
H23A C23 H23C 109.5
H23B C23 H23C 109.5
C20 C24 C26 112.88(15)
C20 C24 C25 110.51(15)
C26 C24 C25 109.32(16)
C20 C24 H24 108.0
C26 C24 H24 108.0
C25 C24 H24 108.0
C24 C25 H25A 109.5
C24 C25 H25B 109.5
H25A C25 H25B 109.5
C24 C25 H25C 109.5
H25A C25 H25C 109.5
H25B C25 H25C 109.5
C24 C26 H26A 109.5
C24 C26 H26B 109.5
H26A C26 H26B 109.5
C24 C26 H26C 109.5
H26A C26 H26C 109.5
H26B C26 H26C 109.5
Si2 C27 H27A 109.5
Si2 C27 H27B 109.5
H27A C27 H27B 109.5
Si2 C27 H27C 109.5
H27A C27 H27C 109.5
H27B C27 H27C 109.5
Si2 C28 H28A 109.5
Si2 C28 H28B 109.5
H28A C28 H28B 109.5
Si2 C28 H28C 109.5
H28A C28 H28C 109.5
H28B C28 H28C 109.5
Si2 C29 H29A 109.5
Si2 C29 H29B 109.5
H29A C29 H29B 109.5
Si2 C29 H29C 109.5
H29A C29 H29C 109.5
H29B C29 H29C 109.5
C31 C30 N5 109.35(13)
C31 C30 H30 125.3
N5 C30 H30 125.3
C30 C31 N6 109.83(13)
C30 C31 H31 125.1
N6 C31 H31 125.1
C33 C32 C37 121.43(15)
C33 C32 N5 118.75(14)
C37 C32 N5 119.73(14)
C34 C33 C32 118.32(16)
C34 C33 C38 118.68(16)
C32 C33 C38 123.00(15)
C35 C34 C33 121.22(18)
C35 C34 H34 119.4
C33 C34 H34 119.4
C34 C35 C36 119.81(17)
C34 C35 H35 120.1
C36 C35 H35 120.1
C35 C36 C37 121.72(17)
C35 C36 H36 119.1
C37 C36 H36 119.1
C36 C37 C32 117.50(16)
C36 C37 C41 119.58(16)
C32 C37 C41 122.93(15)
C33 C38 C39 111.22(16)
C33 C38 C40 110.37(15)
C39 C38 C40 110.71(15)
C33 C38 H38 108.1
C39 C38 H38 108.1
C40 C38 H38 108.1
C38 C39 H39A 109.5
C38 C39 H39B 109.5
H39A C39 H39B 109.5
C38 C39 H39C 109.5
H39A C39 H39C 109.5
H39B C39 H39C 109.5
C38 C40 H40A 109.5
C38 C40 H40B 109.5
H40A C40 H40B 109.5
C38 C40 H40C 109.5
H40A C40 H40C 109.5
H40B C40 H40C 109.5
O1 C41 C43 105.82(14)
O1 C41 C42 108.57(15)
C43 C41 C42 105.90(16)
O1 C41 C37 111.88(13)
C43 C41 C37 112.78(15)
C42 C41 C37 111.53(15)
C41 C42 H42A 109.5
C41 C42 H42B 109.5
H42A C42 H42B 109.5
C41 C42 H42C 109.5
H42A C42 H42C 109.5
H42B C42 H42C 109.5
C41 C43 H43A 109.5
C41 C43 H43B 109.5
H43A C43 H43B 109.5
C41 C43 H43C 109.5
H43A C43 H43C 109.5
H43B C43 H43C 109.5
C49 C44 C45 120.69(14)
C49 C44 N6 120.13(14)
C45 C44 N6 119.11(14)
C46 C45 C44 117.71(16)
C46 C45 C50 120.57(15)
C44 C45 C50 121.22(15)
C47 C46 C45 121.59(17)
C47 C46 H46 119.2
C45 C46 H46 119.2
C48 C47 C46 119.81(17)
C48 C47 H47 120.1
C46 C47 H47 120.1
C47 C48 C49 120.92(17)
C47 C48 H48 119.5
C49 C48 H48 119.5
C48 C49 C44 118.62(15)
C48 C49 C53 118.47(15)
C44 C49 C53 122.80(14)
C45 C50 C51 114.32(15)
C45 C50 C52 109.02(14)
C51 C50 C52 108.18(15)
C45 C50 H50 108.4
C51 C50 H50 108.4
C52 C50 H50 108.4
C50 C51 H51A 109.5
C50 C51 H51B 109.5
H51A C51 H51B 109.5
C50 C51 H51C 109.5
H51A C51 H51C 109.5
H51B C51 H51C 109.5
C50 C52 H52A 109.5
C50 C52 H52B 109.5
H52A C52 H52B 109.5
C50 C52 H52C 109.5
H52A C52 H52C 109.5
H52B C52 H52C 109.5
C49 C53 C55 112.76(16)
C49 C53 C54 109.33(16)
C55 C53 C54 110.35(16)
C49 C53 H53 108.1
C55 C53 H53 108.1
C54 C53 H53 108.1
C53 C54 H54A 109.5
C53 C54 H54B 109.5
H54A C54 H54B 109.5
C53 C54 H54C 109.5
H54A C54 H54C 109.5
H54B C54 H54C 109.5
C53 C55 H55A 109.5
C53 C55 H55B 109.5
H55A C55 H55B 109.5
C53 C55 H55C 109.5
H55A C55 H55C 109.5
H55B C55 H55C 109.5
Si3 C56 H56A 109.5
Si3 C56 H56B 109.5
H56A C56 H56B 109.5
Si3 C56 H56C 109.5
H56A C56 H56C 109.5
H56B C56 H56C 109.5
Si3 C57 H57A 109.5
Si3 C57 H57B 109.5
H57A C57 H57B 109.5
Si3 C57 H57C 109.5
H57A C57 H57C 109.5
H57B C57 H57C 109.5
Si3 C58 H58A 109.5
Si3 C58 H58B 109.5
H58A C58 H58B 109.5
Si3 C58 H58C 109.5
H58A C58 H58C 109.5
H58B C58 H58C 109.5

loop_
_geom_bond_atom_site_label_1
_geom_bond_atom_site_label_2
_geom_bond_distance
Si1 O1 1.6203(12)
Si1 O2 1.6384(12)
Si1 N1 1.7282(12)
Si1 N4 1.7292(12)
O1 C41 1.431(2)
N1 B1 1.4842(19)
N1 Si2 1.7677(13)
C1 C2 1.333(2)
C1 N2 1.3974(19)
C1 H1 0.9500
B1 N2 1.4539(19)
B1 N3 1.4607(19)
Si2 C28 1.8660(18)
Si2 C29 1.8704(17)
Si2 C27 1.8711(17)
O2 H1A 1.14(3)
N2 C3 1.4369(19)
C2 N3 1.4026(18)
C2 H2 0.9500
B2 N5 1.444(2)
B2 N6 1.457(2)
B2 N4 1.4670(19)
Si3 N4 1.7594(13)
Si3 C56 1.8638(18)
Si3 C57 1.8662(17)
Si3 C58 1.8699(17)
N3 C15 1.4443(18)
C3 C4 1.402(2)
C3 C8 1.408(2)
C4 C5 1.402(3)
C4 C9 1.516(3)
N5 C30 1.4043(19)
N5 C32 1.429(2)
C5 C6 1.380(3)
C5 H5 0.9500
N6 C31 1.4011(18)
N6 C44 1.4370(19)
C6 C7 1.382(3)
C6 H6 0.9500
C7 C8 1.397(2)
C7 H7 0.9500
C8 C12 1.517(3)
C9 C10 1.527(3)
C9 C11 1.542(3)
C9 H9 1.0000
C10 H10A 0.9800
C10 H10B 0.9800
C10 H10C 0.9800
C11 H11A 0.9800
C11 H11B 0.9800
C11 H11C 0.9800
C12 C14 1.521(3)
C12 C13 1.539(3)
C12 H12 1.0000
C13 H13A 0.9800
C13 H13B 0.9800
C13 H13C 0.9800
C14 H14A 0.9800
C14 H14B 0.9800
C14 H14C 0.9800
C15 C16 1.404(2)
C15 C20 1.408(2)
C16 C17 1.398(2)
C16 C21 1.517(2)
C17 C18 1.378(3)
C17 H17 0.9500
C18 C19 1.381(3)
C18 H18 0.9500
C19 C20 1.399(2)
C19 H19 0.9500
C20 C24 1.527(2)
C21 C22 1.529(3)
C21 C23 1.538(3)
C21 H21 1.0000
C22 H22A 0.9800
C22 H22B 0.9800
C22 H22C 0.9800
C23 H23A 0.9800
C23 H23B 0.9800
C23 H23C 0.9800
C24 C26 1.535(3)
C24 C25 1.535(3)
C24 H24 1.0000
C25 H25A 0.9800
C25 H25B 0.9800
C25 H25C 0.9800
C26 H26A 0.9800
C26 H26B 0.9800
C26 H26C 0.9800
C27 H27A 0.9800
C27 H27B 0.9800
C27 H27C 0.9800
C28 H28A 0.9800
C28 H28B 0.9800
C28 H28C 0.9800
C29 H29A 0.9800
C29 H29B 0.9800
C29 H29C 0.9800
C30 C31 1.337(2)
C30 H30 0.9500
C31 H31 0.9500
C32 C33 1.403(2)
C32 C37 1.411(2)
C33 C34 1.395(2)
C33 C38 1.521(2)
C34 C35 1.375(3)
C34 H34 0.9500
C35 C36 1.383(3)
C35 H35 0.9500
C36 C37 1.394(2)
C36 H36 0.9500
C37 C41 1.543(2)
C38 C39 1.528(3)
C38 C40 1.534(2)
C38 H38 1.0000
C39 H39A 0.9800
C39 H39B 0.9800
C39 H39C 0.9800
C40 H40A 0.9800
C40 H40B 0.9800
C40 H40C 0.9800
C41 C43 1.527(2)
C41 C42 1.529(3)
C42 H42A 0.9800
C42 H42B 0.9800
C42 H42C 0.9800
C43 H43A 0.9800
C43 H43B 0.9800
C43 H43C 0.9800
C44 C49 1.403(2)
C44 C45 1.417(2)
C45 C46 1.391(2)
C45 C50 1.519(2)
C46 C47 1.382(3)
C46 H46 0.9500
C47 C48 1.382(3)
C47 H47 0.9500
C48 C49 1.394(2)
C48 H48 0.9500
C49 C53 1.518(2)
C50 C51 1.531(2)
C50 C52 1.538(2)
C50 H50 1.0000
C51 H51A 0.9800
C51 H51B 0.9800
C51 H51C 0.9800
C52 H52A 0.9800
C52 H52B 0.9800
C52 H52C 0.9800
C53 C55 1.529(3)
C53 C54 1.536(3)
C53 H53 1.0000
C54 H54A 0.9800
C54 H54B 0.9800
C54 H54C 0.9800
C55 H55A 0.9800
C55 H55B 0.9800
C55 H55C 0.9800
C56 H56A 0.9800
C56 H56B 0.9800
C56 H56C 0.9800
C57 H57A 0.9800
C57 H57B 0.9800
C57 H57C 0.9800
C58 H58A 0.9800
C58 H58B 0.9800
C58 H58C 0.9800
